data_7709272
loop_
_publ_author_name
'Zhao, Minggang'
'Xue, Tingting'
'He, Ru-Ru'
'Ma, Jianping'
'Zheng, Wenjun'

_publ_section_title
;
 Ion-bearing stairs: alkali metal complexes of 1,2-diaza-4-phospholides.
;
_journal_issue 4
_journal_name_full 'Dalton transactions (Cambridge, England : 2003)'
_journal_page_first 1634
_journal_page_last 1645
_journal_paper_doi 10.1039/d1dt03601g
_journal_volume 51
_journal_year 2022
_chemical_formula_moiety 'C36 H36 K2 N4 O2 P2'
_chemical_formula_sum 'C36 H36 K2 N4 O2 P2'
_chemical_formula_weight 696.83
_space_group_crystal_system triclinic
_space_group_IT_number 2
_space_group_name_Hall '-P 1'
_space_group_name_H-M_alt 'P -1'
_atom_sites_solution_hydrogens geom
_atom_sites_solution_primary iterative
_audit_creation_date 2021-04-29
_audit_creation_method
;
Olex2 1.2
(compiled 2018.05.29 svn.r3508 for OlexSys, GUI svn.r5506)
;
_audit_update_record
;
2021-05-24 deposited with the CCDC.	2021-12-14 downloaded from the CCDC.
;
_cell_angle_alpha 112.737(4)
_cell_angle_beta 108.856(4)
_cell_angle_gamma 101.438(4)
_cell_formula_units_Z 2
_cell_length_a 12.4944(5)
_cell_length_b 12.9078(6)
_cell_length_c 13.8901(6)
_cell_measurement_reflns_used 4621
_cell_measurement_temperature 293(2)
_cell_measurement_theta_max 25.2450
_cell_measurement_theta_min 3.0760
_cell_volume 1816.16(18)
_computing_cell_refinement
;
CrysAlisPro, Agilent Technologies,
Version 1.171.37.33 (release 27-03-2014 CrysAlis171 .NET)
(compiled Mar 27 2014,17:12:48)
;
_computing_data_collection
;
CrysAlisPro, Agilent Technologies,
Version 1.171.37.33 (release 27-03-2014 CrysAlis171 .NET)
(compiled Mar 27 2014,17:12:48)
;
_computing_data_reduction
;
CrysAlisPro, Agilent Technologies,
Version 1.171.37.33 (release 27-03-2014 CrysAlis171 .NET)
(compiled Mar 27 2014,17:12:48)
;
_computing_molecular_graphics 'Olex2 (Dolomanov et al., 2009)'
_computing_publication_material 'Olex2 (Dolomanov et al., 2009)'
_computing_structure_refinement 'ShelXL (Sheldrick, 2015)'
_computing_structure_solution
;
Superflip (Palatinus & Chapuis, 2007;Palatinus & van der Lee, 2008;
Palatinus et al., 2012)
;
_diffrn_ambient_temperature 293(2)
_diffrn_detector 'CCD plate'
_diffrn_detector_area_resol_mean 16.0251
_diffrn_detector_type Eos
_diffrn_measured_fraction_theta_full 0.999
_diffrn_measured_fraction_theta_max 0.999
_diffrn_measurement_details
;
#__ type_ start__ end____ width___ exp.time_
  1 omega  -11.00   83.00   1.0000   10.3600
omega____ theta____ kappa____ phi______ frames
    -       15.6827   77.0000  150.0000 94

#__ type_ start__ end____ width___ exp.time_
  2 omega  -52.00   42.00   1.0000   10.3600
omega____ theta____ kappa____ phi______ frames
    -       15.6827  -77.0000   30.0000 94

#__ type_ start__ end____ width___ exp.time_
  3 omega   -1.00   83.00   1.0000   10.3600
omega____ theta____ kappa____ phi______ frames
    -       15.6827   57.0000   30.0000 84

#__ type_ start__ end____ width___ exp.time_
  4 omega  -54.00   35.00   1.0000   10.3600
omega____ theta____ kappa____ phi______ frames
    -       15.6827  -37.0000 -120.0000 89

#__ type_ start__ end____ width___ exp.time_
  5 omega  -44.00   50.00   1.0000   10.3600
omega____ theta____ kappa____ phi______ frames
    -      -17.0890   77.0000 -120.0000 94

#__ type_ start__ end____ width___ exp.time_
  6 omega  -25.00   22.00   1.0000   10.3600
omega____ theta____ kappa____ phi______ frames
    -      -17.0890  -99.0000   30.0000 47

#__ type_ start__ end____ width___ exp.time_
  7 omega  -36.00   46.00   1.0000   10.3600
omega____ theta____ kappa____ phi______ frames
    -      -17.0890   37.0000  150.0000 82
;
_diffrn_measurement_device 'four-circle diffractometer'
_diffrn_measurement_device_type 'Xcalibur, Eos'
_diffrn_measurement_method '\w scans'
_diffrn_orient_matrix_UB_11 0.0453362000
_diffrn_orient_matrix_UB_12 0.0214557000
_diffrn_orient_matrix_UB_13 0.0570210000
_diffrn_orient_matrix_UB_21 0.0384809000
_diffrn_orient_matrix_UB_22 0.0426324000
_diffrn_orient_matrix_UB_23 -0.0064559000
_diffrn_orient_matrix_UB_31 -0.0251873000
_diffrn_orient_matrix_UB_32 0.0428514000
_diffrn_orient_matrix_UB_33 0.0227622000
_diffrn_radiation_monochromator graphite
_diffrn_radiation_probe x-ray
_diffrn_radiation_type MoK\a
_diffrn_radiation_wavelength 0.71073
_diffrn_reflns_av_R_equivalents 0.0286
_diffrn_reflns_av_unetI/netI 0.0423
_diffrn_reflns_Laue_measured_fraction_full 0.999
_diffrn_reflns_Laue_measured_fraction_max 0.999
_diffrn_reflns_limit_h_max 14
_diffrn_reflns_limit_h_min -15
_diffrn_reflns_limit_k_max 16
_diffrn_reflns_limit_k_min -16
_diffrn_reflns_limit_l_max 17
_diffrn_reflns_limit_l_min -17
_diffrn_reflns_number 22239
_diffrn_reflns_point_group_measured_fraction_full 0.999
_diffrn_reflns_point_group_measured_fraction_max 0.999
_diffrn_reflns_theta_full 25.214
_diffrn_reflns_theta_max 26.343
_diffrn_reflns_theta_min 3.057
_diffrn_source 'Enhance (Mo) X-ray Source'
_exptl_absorpt_coefficient_mu 0.385
_exptl_absorpt_correction_T_max 1.00000
_exptl_absorpt_correction_T_min 0.69828
_exptl_absorpt_correction_type multi-scan
_exptl_absorpt_process_details
;
CrysAlisPro, Agilent Technologies,
Version 1.171.37.33 (release 27-03-2014 CrysAlis171 .NET)
(compiled Mar 27 2014,17:12:48)
Empirical absorption correction using spherical harmonics,
 implemented in SCALE3 ABSPACK scaling algorithm.
;
_exptl_crystal_colour colourless
_exptl_crystal_density_diffrn 1.274
_exptl_crystal_description block
_exptl_crystal_F_000 728
_exptl_crystal_size_max 0.22
_exptl_crystal_size_mid 0.1
_exptl_crystal_size_min 0.07
_refine_diff_density_max 0.324
_refine_diff_density_min -0.239
_refine_diff_density_rms 0.043
_refine_ls_extinction_method none
_refine_ls_goodness_of_fit_ref 1.039
_refine_ls_hydrogen_treatment constr
_refine_ls_matrix_type full
_refine_ls_number_parameters 415
_refine_ls_number_reflns 7433
_refine_ls_number_restraints 0
_refine_ls_restrained_S_all 1.039
_refine_ls_R_factor_all 0.0957
_refine_ls_R_factor_gt 0.0565
_refine_ls_shift/su_max 0.001
_refine_ls_shift/su_mean 0.000
_refine_ls_structure_factor_coef Fsqd
_refine_ls_weighting_details 'w=1/[\s^2^(Fo^2^)+(0.0760P)^2^+0.4230P] where P=(Fo^2^+2Fc^2^)/3'
_refine_ls_weighting_scheme calc
_refine_ls_wR_factor_gt 0.1428
_refine_ls_wR_factor_ref 0.1642
_reflns_Friedel_coverage 0.000
_reflns_number_gt 4737
_reflns_number_total 7433
_reflns_threshold_expression 'I > 2\s(I)'
_cod_data_source_file d1dt03601g2.cif
_cod_data_source_block 141224-1o
_cod_depositor_comments 'Adding full bibliography for 7709271--7709278.cif.'
_cod_original_cell_volume 1816.17(16)
_cod_database_code 7709272
_shelxl_version_number 2014-1
_shelx_space_group_comment
;
The symmetry employed for this shelxl refinement is uniquely defined
by the following loop, which should always be used as a source of
symmetry information in preference to the above space-group names.
They are only intended as comments.
;
_shelx_estimated_absorpt_t_max 0.974
_shelx_estimated_absorpt_t_min 0.920
_reflns_odcompleteness_completeness 99.88
_reflns_odcompleteness_iscentric 1
_reflns_odcompleteness_theta 26.32
_olex2_refinement_description
;
1. Fixed Uiso
 At 1.2 times of:
  All C(H) groups, All C(H,H) groups
2.a Secondary CH2 refined with riding coordinates:
 C35(H35A,H35B), C36(H36A,H36B), C34(H34A,H34B), C33(H33A,H33B), C32(H32A,
 H32B), C29(H29A,H29B), C30(H30A,H30B), C31(H31A,H31B)
2.b Aromatic/amide H refined with riding coordinates:
 C16(H16), C17(H17), C27(H27), C12(H12), C11(H11), C4(H4), C5(H5), C10(H10),
 C25(H25), C19(H19), C26(H26), C18(H18), C3(H3), C2(H2), C28(H28), C24(H24),
 C1(H1), C13(H13), C15(H15), C14(H14)
;
_olex2_submission_special_instructions 'No special instructions were received'

loop_
_space_group_symop_operation_xyz
'x, y, z'
'-x, -y, -z'

loop_
_atom_site_label
_atom_site_type_symbol
_atom_site_fract_x
_atom_site_fract_y
_atom_site_fract_z
_atom_site_U_iso_or_equiv
_atom_site_adp_type
_atom_site_occupancy
_atom_site_site_symmetry_order
_atom_site_calc_flag
_atom_site_refinement_flags_posn
_atom_site_refinement_flags_adp
_atom_site_refinement_flags_occupancy
_atom_site_disorder_assembly
_atom_site_disorder_group
P2 P 0.16037(8) 0.46992(8) 0.46733(8) 0.0680(3) Uani 1 1 d . . . . .
P1 P 0.81928(8) 1.04836(8) 1.00817(8) 0.0728(3) Uani 1 1 d . . . . .
O2 O 0.2480(3) 0.3637(3) 0.1738(3) 0.1134(10) Uani 1 1 d . . . . .
C16 C 0.3538(5) 0.2918(4) 0.7347(4) 0.1036(14) Uani 1 1 d . . . . .
H16 H 0.4222 0.2843 0.7798 0.124 Uiso 1 1 calc R . . . .
C17 C 0.2423(6) 0.2299(4) 0.7181(5) 0.1106(17) Uani 1 1 d . . . . .
H17 H 0.2343 0.1800 0.7510 0.133 Uiso 1 1 calc R . . . .
C27 C 0.3381(4) 0.7551(4) 0.3210(4) 0.0940(12) Uani 1 1 d . . . . .
H27 H 0.4036 0.7925 0.3126 0.113 Uiso 1 1 calc R . . . .
C12 C 0.6800(5) 1.0582(4) 1.3479(4) 0.0915(12) Uani 1 1 d . . . . .
H12 H 0.6764 1.0752 1.4180 0.110 Uiso 1 1 calc R . . . .
C35 C 0.1807(7) 0.2929(6) -0.0223(5) 0.154(2) Uani 1 1 d . . . . .
H35A H 0.1873 0.3249 -0.0738 0.185 Uiso 1 1 calc R . . . .
H35B H 0.1673 0.2076 -0.0601 0.185 Uiso 1 1 calc R . . . .
N4 N 0.3880(2) 0.5868(2) 0.5304(2) 0.0524(6) Uani 1 1 d . . . . .
C11 C 0.7867(4) 1.1064(4) 1.3474(3) 0.0928(12) Uani 1 1 d . . . . .
H11 H 0.8556 1.1579 1.4178 0.111 Uiso 1 1 calc R . . . .
C4 C 0.9070(4) 0.9834(4) 0.6910(4) 0.0903(12) Uani 1 1 d . . . . .
H4 H 0.9874 1.0056 0.7023 0.108 Uiso 1 1 calc R . . . .
C5 C 0.8803(3) 0.9812(3) 0.7805(3) 0.0757(9) Uani 1 1 d . . . . .
H5 H 0.9429 1.0015 0.8511 0.091 Uiso 1 1 calc R . . . .
N3 N 0.3909(2) 0.5205(2) 0.5877(2) 0.0532(6) Uani 1 1 d . . . . .
C10 C 0.7949(3) 1.0801(3) 1.2435(3) 0.0779(10) Uani 1 1 d . . . . .
H10 H 0.8690 1.1134 1.2451 0.094 Uiso 1 1 calc R . . . .
C25 C 0.1342(4) 0.7068(4) 0.2851(4) 0.0947(13) Uani 1 1 d . . . . .
H25 H 0.0585 0.7103 0.2512 0.114 Uiso 1 1 calc R . . . .
C36 C 0.2917(5) 0.3608(6) 0.0923(6) 0.143(2) Uani 1 1 d . . . . .
H36A H 0.3488 0.3196 0.0932 0.171 Uiso 1 1 calc R . . . .
H36B H 0.3320 0.4421 0.1082 0.171 Uiso 1 1 calc R . . . .
C19 C 0.1555(4) 0.3141(3) 0.6031(4) 0.0844(11) Uani 1 1 d . . . . .
H19 H 0.0864 0.3202 0.5576 0.101 Uiso 1 1 calc R . . . .
C26 C 0.2280(5) 0.7614(4) 0.2714(4) 0.0923(12) Uani 1 1 d . . . . .
H26 H 0.2175 0.8024 0.2290 0.111 Uiso 1 1 calc R . . . .
C22 C 0.2744(2) 0.5708(2) 0.4647(2) 0.0519(7) Uani 1 1 d . . . . .
C34 C 0.0840(5) 0.3128(6) 0.0097(5) 0.151(2) Uani 1 1 d . . . . .
H34A H 0.0684 0.3812 0.0035 0.181 Uiso 1 1 calc R . . . .
H34B H 0.0095 0.2418 -0.0405 0.181 Uiso 1 1 calc R . . . .
N2 N 0.6065(2) 0.8866(2) 0.9272(2) 0.0614(6) Uani 1 1 d . . . . .
C18 C 0.1424(5) 0.2413(4) 0.6527(5) 0.1073(15) Uani 1 1 d . . . . .
H18 H 0.0656 0.2003 0.6416 0.129 Uiso 1 1 calc R . . . .
C3 C 0.8155(5) 0.9532(4) 0.5868(4) 0.0911(12) Uani 1 1 d . . . . .
H3 H 0.8340 0.9562 0.5280 0.109 Uiso 1 1 calc R . . . .
C23 C 0.2590(3) 0.6371(3) 0.3982(2) 0.0560(7) Uani 1 1 d . . . . .
C6 C 0.7612(3) 0.9488(2) 0.7647(3) 0.0565(7) Uani 1 1 d . . . . .
C2 C 0.6981(4) 0.9189(3) 0.5692(3) 0.0808(10) Uani 1 1 d . . . . .
H2 H 0.6359 0.8962 0.4975 0.097 Uiso 1 1 calc R . . . .
C28 C 0.3538(3) 0.6934(3) 0.3843(3) 0.0771(10) Uani 1 1 d . . . . .
H28 H 0.4299 0.6902 0.4178 0.093 Uiso 1 1 calc R . . . .
C24 C 0.1479(3) 0.6459(3) 0.3482(3) 0.0778(10) Uani 1 1 d . . . . .
H24 H 0.0821 0.6105 0.3573 0.093 Uiso 1 1 calc R . . . .
C9 C 0.6926(3) 1.0041(3) 1.1373(3) 0.0607(8) Uani 1 1 d . . . . .
N1 N 0.6243(2) 0.8718(2) 0.8322(2) 0.0598(6) Uani 1 1 d . . . . .
C8 C 0.6996(3) 0.9754(2) 1.0260(3) 0.0566(7) Uani 1 1 d . . . . .
C1 C 0.6705(3) 0.9175(3) 0.6573(3) 0.0689(9) Uani 1 1 d . . . . .
H1 H 0.5897 0.8951 0.6446 0.083 Uiso 1 1 calc R . . . .
C13 C 0.5770(4) 0.9838(3) 1.2438(4) 0.0824(11) Uani 1 1 d . . . . .
H13 H 0.5032 0.9514 1.2433 0.099 Uiso 1 1 calc R . . . .
C21 C 0.2796(3) 0.4546(3) 0.5638(2) 0.0545(7) Uani 1 1 d . . . . .
C20 C 0.2671(3) 0.3779(3) 0.6185(3) 0.0621(8) Uani 1 1 d . . . . .
C15 C 0.3677(4) 0.3659(3) 0.6859(3) 0.0815(10) Uani 1 1 d . . . . .
H15 H 0.4449 0.4077 0.6985 0.098 Uiso 1 1 calc R . . . .
C7 C 0.7313(3) 0.9500(2) 0.8599(3) 0.0555(7) Uani 1 1 d . . . . .
C33 C 0.1261(5) 0.3359(7) 0.1252(5) 0.170(3) Uani 1 1 d . . . . .
H33A H 0.1072 0.4026 0.1694 0.205 Uiso 1 1 calc R . . . .
H33B H 0.0853 0.2652 0.1274 0.205 Uiso 1 1 calc R . . . .
C14 C 0.5840(3) 0.9576(3) 1.1399(3) 0.0692(9) Uani 1 1 d . . . . .
H14 H 0.5141 0.9076 1.0701 0.083 Uiso 1 1 calc R . . . .
K1 K 0.37961(6) 0.75141(6) 0.74506(6) 0.0595(2) Uani 1 1 d . . . . .
O1 O 0.3015(3) 0.6542(3) 0.8537(3) 0.1096(10) Uani 1 1 d . . . . .
C32 C 0.1804(5) 0.6183(5) 0.8361(5) 0.1283(18) Uani 1 1 d . . . . .
H32A H 0.1313 0.5426 0.7642 0.154 Uiso 1 1 calc R . . . .
H32B H 0.1475 0.6790 0.8310 0.154 Uiso 1 1 calc R . . . .
C29 C 0.3697(5) 0.6292(5) 0.9374(5) 0.1246(17) Uani 1 1 d . . . . .
H29A H 0.4520 0.6891 0.9839 0.149 Uiso 1 1 calc R . . . .
H29B H 0.3732 0.5497 0.9013 0.149 Uiso 1 1 calc R . . . .
C30 C 0.3043(7) 0.6343(8) 1.0084(6) 0.186(3) Uani 1 1 d . . . . .
H30A H 0.3111 0.5768 1.0367 0.224 Uiso 1 1 calc R . . . .
H30B H 0.3370 0.7147 1.0746 0.224 Uiso 1 1 calc R . . . .
C31 C 0.1787(7) 0.6040(7) 0.9327(7) 0.185(3) Uani 1 1 d . . . . .
H31A H 0.1301 0.5213 0.9067 0.222 Uiso 1 1 calc R . . . .
H31B H 0.1448 0.6576 0.9730 0.222 Uiso 1 1 calc R . . . .
K2 K 0.36470(6) 0.34370(6) 0.35351(6) 0.0604(2) Uani 1 1 d . . . . .

loop_
_atom_site_aniso_label
_atom_site_aniso_U_11
_atom_site_aniso_U_22
_atom_site_aniso_U_33
_atom_site_aniso_U_23
_atom_site_aniso_U_13
_atom_site_aniso_U_12
P2 0.0483(5) 0.0796(6) 0.0662(6) 0.0331(5) 0.0210(4) 0.0167(4)
P1 0.0656(6) 0.0628(5) 0.0538(5) 0.0134(4) 0.0160(4) 0.0036(4)
O2 0.111(2) 0.143(3) 0.076(2) 0.049(2) 0.0260(19) 0.063(2)
C16 0.146(4) 0.098(3) 0.090(3) 0.057(3) 0.056(3) 0.059(3)
C17 0.195(6) 0.079(3) 0.104(4) 0.053(3) 0.102(4) 0.060(4)
C27 0.103(3) 0.100(3) 0.085(3) 0.060(3) 0.035(3) 0.027(3)
C12 0.146(4) 0.083(3) 0.063(3) 0.039(2) 0.052(3) 0.057(3)
C35 0.197(7) 0.178(6) 0.100(5) 0.058(4) 0.087(5) 0.080(5)
N4 0.0494(14) 0.0537(14) 0.0433(14) 0.0175(12) 0.0164(11) 0.0181(11)
C11 0.105(3) 0.102(3) 0.053(2) 0.028(2) 0.020(2) 0.046(3)
C4 0.088(3) 0.096(3) 0.109(4) 0.051(3) 0.065(3) 0.041(2)
C5 0.073(2) 0.080(2) 0.076(2) 0.037(2) 0.034(2) 0.0308(19)
N3 0.0509(14) 0.0536(14) 0.0470(14) 0.0195(12) 0.0183(12) 0.0200(11)
C10 0.079(2) 0.087(3) 0.053(2) 0.0253(19) 0.0196(19) 0.034(2)
C25 0.098(3) 0.099(3) 0.086(3) 0.050(3) 0.023(3) 0.056(3)
C36 0.113(4) 0.179(6) 0.182(7) 0.130(6) 0.063(5) 0.058(4)
C19 0.092(3) 0.083(3) 0.091(3) 0.043(2) 0.056(2) 0.030(2)
C26 0.120(4) 0.079(3) 0.072(3) 0.042(2) 0.027(3) 0.042(3)
C22 0.0504(17) 0.0499(16) 0.0389(16) 0.0100(13) 0.0168(13) 0.0162(13)
C34 0.131(5) 0.189(6) 0.082(4) 0.048(4) 0.022(4) 0.042(4)
N2 0.0628(16) 0.0578(15) 0.0482(15) 0.0202(13) 0.0192(13) 0.0133(12)
C18 0.145(4) 0.088(3) 0.134(4) 0.062(3) 0.100(4) 0.046(3)
C3 0.128(4) 0.086(3) 0.077(3) 0.038(2) 0.064(3) 0.047(3)
C23 0.0580(18) 0.0531(17) 0.0396(16) 0.0129(14) 0.0149(14) 0.0191(14)
C6 0.0636(19) 0.0423(15) 0.0564(19) 0.0196(14) 0.0239(16) 0.0194(14)
C2 0.100(3) 0.074(2) 0.060(2) 0.0302(19) 0.033(2) 0.025(2)
C28 0.070(2) 0.091(3) 0.067(2) 0.043(2) 0.0236(19) 0.027(2)
C24 0.071(2) 0.085(2) 0.072(2) 0.037(2) 0.0237(19) 0.035(2)
C9 0.075(2) 0.0513(17) 0.0509(19) 0.0232(15) 0.0206(17) 0.0299(16)
N1 0.0600(15) 0.0547(14) 0.0444(15) 0.0153(12) 0.0173(12) 0.0106(12)
C8 0.0659(19) 0.0454(16) 0.0506(18) 0.0207(14) 0.0186(15) 0.0228(14)
C1 0.076(2) 0.0592(19) 0.062(2) 0.0253(17) 0.0261(19) 0.0210(17)
C13 0.121(3) 0.065(2) 0.080(3) 0.039(2) 0.059(3) 0.039(2)
C21 0.0564(18) 0.0514(16) 0.0451(17) 0.0131(14) 0.0247(14) 0.0172(14)
C20 0.076(2) 0.0534(17) 0.0541(19) 0.0187(15) 0.0352(18) 0.0229(16)
C15 0.095(3) 0.078(2) 0.074(3) 0.041(2) 0.037(2) 0.031(2)
C7 0.0571(18) 0.0457(16) 0.0524(18) 0.0189(14) 0.0186(15) 0.0172(14)
C33 0.102(4) 0.292(9) 0.079(4) 0.071(5) 0.018(3) 0.075(5)
C14 0.091(3) 0.0500(18) 0.061(2) 0.0238(16) 0.0329(19) 0.0235(17)
K1 0.0603(4) 0.0544(4) 0.0525(4) 0.0183(3) 0.0245(3) 0.0164(3)
O1 0.107(2) 0.129(3) 0.108(2) 0.072(2) 0.055(2) 0.029(2)
C32 0.112(4) 0.120(4) 0.147(5) 0.060(4) 0.061(4) 0.034(3)
C29 0.124(4) 0.109(4) 0.109(4) 0.041(3) 0.037(4) 0.033(3)
C30 0.185(7) 0.269(9) 0.143(6) 0.133(6) 0.088(6) 0.062(7)
C31 0.151(6) 0.257(9) 0.213(8) 0.156(7) 0.115(6) 0.056(6)
K2 0.0521(4) 0.0544(4) 0.0549(4) 0.0139(3) 0.0180(3) 0.0177(3)

loop_
_atom_type_symbol
_atom_type_description
_atom_type_scat_dispersion_real
_atom_type_scat_dispersion_imag
_atom_type_scat_source
C C 0.0033 0.0016 'International Tables Vol C Tables 4.2.6.8 and 6.1.1.4'
H H 0.0000 0.0000 'International Tables Vol C Tables 4.2.6.8 and 6.1.1.4'
K K 0.2009 0.2494 'International Tables Vol C Tables 4.2.6.8 and 6.1.1.4'
N N 0.0061 0.0033 'International Tables Vol C Tables 4.2.6.8 and 6.1.1.4'
O O 0.0106 0.0060 'International Tables Vol C Tables 4.2.6.8 and 6.1.1.4'
P P 0.1023 0.0942 'International Tables Vol C Tables 4.2.6.8 and 6.1.1.4'

loop_
_geom_angle_atom_site_label_1
_geom_angle_atom_site_label_2
_geom_angle_atom_site_label_3
_geom_angle
_geom_angle_site_symmetry_1
_geom_angle_site_symmetry_3
_geom_angle_publ_flag
C22 P2 C21 86.07(14) . . ?
C22 P2 K1 61.44(9) . . ?
C22 P2 K2 63.60(9) . . ?
C21 P2 K1 63.44(9) . . ?
C21 P2 K2 63.11(9) . . ?
K2 P2 K1 102.89(2) . . ?
C7 P1 C8 86.00(15) . . ?
C36 O2 K2 122.9(3) . . ?
C33 O2 C36 109.4(4) . . ?
C33 O2 K2 124.0(4) . . ?
C17 C16 H16 119.4 . . ?
C17 C16 C15 121.2(5) . . ?
C15 C16 H16 119.4 . . ?
C16 C17 H17 120.3 . . ?
C16 C17 C18 119.4(4) . . ?
C18 C17 H17 120.3 . . ?
C26 C27 H27 119.6 . . ?
C26 C27 C28 120.7(4) . . ?
C28 C27 H27 119.6 . . ?
C11 C12 H12 120.2 . . ?
C11 C12 C13 119.6(4) . . ?
C11 C12 K1 78.9(2) . 2_677 ?
C13 C12 H12 120.2 . . ?
C13 C12 K1 77.8(2) . 2_677 ?
K1 C12 H12 113.7 2_677 . ?
H35A C35 H35B 109.1 . . ?
C36 C35 H35A 111.2 . . ?
C36 C35 H35B 111.2 . . ?
C34 C35 H35A 111.2 . . ?
C34 C35 H35B 111.2 . . ?
C34 C35 C36 103.0(5) . . ?
N3 N4 K1 78.07(14) . . ?
N3 N4 K2 76.84(14) . . ?
N3 N4 K2 80.99(14) . 2_666 ?
C22 N4 N3 112.5(2) . . ?
C22 N4 K1 91.30(16) . . ?
C22 N4 K2 91.54(16) . . ?
C22 N4 K2 166.5(2) . 2_666 ?
K1 N4 K2 153.86(9) . . ?
K2 N4 K1 91.23(7) 2_666 . ?
K2 N4 K2 92.01(7) 2_666 . ?
C12 C11 H11 119.4 . . ?
C12 C11 C10 121.2(4) . . ?
C12 C11 K1 77.3(2) . 2_677 ?
C10 C11 H11 119.4 . . ?
C10 C11 K1 80.4(2) . 2_677 ?
K1 C11 H11 113.2 2_677 . ?
C5 C4 H4 119.8 . . ?
C3 C4 H4 119.8 . . ?
C3 C4 C5 120.4(4) . . ?
C4 C5 H5 119.9 . . ?
C6 C5 C4 120.2(4) . . ?
C6 C5 H5 119.9 . . ?
N4 N3 K1 75.33(14) . . ?
N4 N3 K2 76.95(14) . . ?
N4 N3 K2 70.77(14) . 2_666 ?
C21 N3 N4 112.3(2) . . ?
C21 N3 K1 92.81(16) . . ?
C21 N3 K2 90.96(16) . . ?
C21 N3 K2 176.9(2) . 2_666 ?
K1 N3 K2 151.33(9) . . ?
K2 N3 K1 88.13(7) 2_666 . ?
K2 N3 K2 89.61(6) 2_666 . ?
C11 C10 H10 119.8 . . ?
C11 C10 K1 75.6(2) . 2_677 ?
C9 C10 C11 120.3(4) . . ?
C9 C10 H10 119.8 . . ?
C9 C10 K1 79.27(19) . 2_677 ?
K1 C10 H10 115.9 2_677 . ?
C26 C25 H25 119.2 . . ?
C26 C25 C24 121.6(4) . . ?
C24 C25 H25 119.2 . . ?
O2 C36 C35 104.7(4) . . ?
O2 C36 H36A 110.8 . . ?
O2 C36 H36B 110.8 . . ?
C35 C36 H36A 110.8 . . ?
C35 C36 H36B 110.8 . . ?
H36A C36 H36B 108.9 . . ?
C18 C19 H19 118.9 . . ?
C20 C19 H19 118.9 . . ?
C20 C19 C18 122.3(4) . . ?
C27 C26 H26 120.7 . . ?
C25 C26 C27 118.6(4) . . ?
C25 C26 H26 120.7 . . ?
P2 C22 K1 90.66(11) . . ?
P2 C22 K2 88.47(11) . . ?
N4 C22 P2 114.6(2) . . ?
N4 C22 C23 117.7(3) . . ?
N4 C22 K1 64.64(14) . . ?
N4 C22 K2 64.88(14) . . ?
C23 C22 P2 127.7(2) . . ?
C23 C22 K1 111.91(17) . . ?
C23 C22 K2 112.54(17) . . ?
K1 C22 K2 123.62(9) . . ?
C35 C34 H34A 110.7 . . ?
C35 C34 H34B 110.7 . . ?
H34A C34 H34B 108.8 . . ?
C33 C34 C35 105.4(5) . . ?
C33 C34 H34A 110.7 . . ?
C33 C34 H34B 110.7 . . ?
N1 N2 K1 75.84(15) . . ?
C8 N2 N1 112.7(2) . . ?
C8 N2 K1 162.3(2) . . ?
C17 C18 C19 119.6(5) . . ?
C17 C18 H18 120.2 . . ?
C19 C18 H18 120.2 . . ?
C4 C3 H3 120.0 . . ?
C2 C3 C4 120.1(4) . . ?
C2 C3 H3 120.0 . . ?
C28 C23 C22 121.6(3) . . ?
C28 C23 C24 117.3(3) . . ?
C24 C23 C22 121.1(3) . . ?
C5 C6 C1 117.8(3) . . ?
C5 C6 C7 121.1(3) . . ?
C5 C6 K2 110.1(2) . 2_666 ?
C1 C6 C7 121.0(3) . . ?
C1 C6 K2 77.35(18) . 2_666 ?
C7 C6 K2 84.10(16) . 2_666 ?
C3 C2 H2 119.9 . . ?
C3 C2 C1 120.2(4) . . ?
C1 C2 H2 119.9 . . ?
C27 C28 H28 119.5 . . ?
C23 C28 C27 121.1(4) . . ?
C23 C28 H28 119.5 . . ?
C25 C24 C23 120.6(4) . . ?
C25 C24 H24 119.7 . . ?
C23 C24 H24 119.7 . . ?
C10 C9 C8 121.0(3) . . ?
C10 C9 K1 76.99(19) . 2_677 ?
C8 C9 K1 116.86(18) . 2_677 ?
C14 C9 C10 117.5(3) . . ?
C14 C9 C8 121.5(3) . . ?
C14 C9 K1 75.32(17) . 2_677 ?
N2 N1 K1 75.47(15) . . ?
N2 N1 K2 131.44(18) . 2_666 ?
C7 N1 N2 112.3(2) . . ?
C7 N1 K1 162.6(2) . . ?
C7 N1 K2 95.50(17) . 2_666 ?
K1 N1 K2 89.76(7) . 2_666 ?
N2 C8 P1 114.4(2) . . ?
N2 C8 C9 119.0(3) . . ?
C9 C8 P1 126.6(2) . . ?
C6 C1 H1 119.3 . . ?
C6 C1 K2 77.97(18) . 2_666 ?
C2 C1 C6 121.3(3) . . ?
C2 C1 H1 119.3 . . ?
C2 C1 K2 110.2(2) . 2_666 ?
K2 C1 H1 82.0 2_666 . ?
C12 C13 H13 120.2 . . ?
C12 C13 C14 119.7(4) . . ?
C12 C13 K1 78.0(2) . 2_677 ?
C14 C13 H13 120.2 . . ?
C14 C13 K1 79.63(19) . 2_677 ?
K1 C13 H13 112.7 2_677 . ?
P2 C21 K1 88.54(11) . . ?
P2 C21 K2 88.83(11) . . ?
N3 C21 P2 114.6(2) . . ?
N3 C21 C20 119.0(3) . . ?
N3 C21 K1 63.69(14) . . ?
N3 C21 K2 65.41(14) . . ?
C20 C21 P2 126.4(2) . . ?
C20 C21 K1 114.61(18) . . ?
C20 C21 K2 112.82(18) . . ?
K2 C21 K1 122.16(9) . . ?
C19 C20 C21 121.7(3) . . ?
C19 C20 C15 117.2(3) . . ?
C15 C20 C21 121.1(3) . . ?
C16 C15 H15 119.9 . . ?
C20 C15 C16 120.2(4) . . ?
C20 C15 H15 119.9 . . ?
P1 C7 K2 143.18(14) . 2_666 ?
C6 C7 P1 126.7(2) . . ?
C6 C7 K2 70.51(15) . 2_666 ?
N1 C7 P1 114.6(2) . . ?
N1 C7 C6 118.6(3) . . ?
N1 C7 K2 61.72(15) . 2_666 ?
O2 C33 C34 110.3(5) . . ?
O2 C33 H33A 109.6 . . ?
O2 C33 H33B 109.6 . . ?
O2 C33 K2 37.5(2) . . ?
C34 C33 H33A 109.6 . . ?
C34 C33 H33B 109.6 . . ?
C34 C33 K2 143.7(4) . . ?
H33A C33 H33B 108.1 . . ?
K2 C33 H33A 100.1 . . ?
K2 C33 H33B 79.1 . . ?
C9 C14 H14 119.1 . . ?
C9 C14 K1 80.86(17) . 2_677 ?
C13 C14 C9 121.7(4) . . ?
C13 C14 H14 119.1 . . ?
C13 C14 K1 76.20(19) . 2_677 ?
K1 C14 H14 114.1 2_677 . ?
C12 K1 C11 23.77(10) 2_677 2_677 ?
C12 K1 C10 42.17(10) 2_677 2_677 ?
C12 K1 C21 122.05(10) 2_677 . ?
C12 K1 C14 42.34(9) 2_677 2_677 ?
N4 K1 C12 94.21(9) . 2_677 ?
N4 K1 C11 102.36(9) . 2_677 ?
N4 K1 N3 26.60(6) . . ?
N4 K1 C10 125.16(8) . 2_677 ?
N4 K1 C22 24.05(6) . . ?
N4 K1 C13 107.47(8) . 2_677 ?
N4 K1 C21 41.22(7) . . ?
N4 K1 C14 131.60(8) . 2_677 ?
C11 K1 C10 24.04(9) 2_677 2_677 ?
C11 K1 C21 114.85(9) 2_677 . ?
C11 K1 C14 48.69(10) 2_677 2_677 ?
N3 K1 C12 120.39(9) . 2_677 ?
N3 K1 C11 124.15(9) . 2_677 ?
N3 K1 C10 142.43(8) . 2_677 ?
N3 K1 C22 41.75(7) . . ?
N3 K1 C13 133.43(8) . 2_677 ?
N3 K1 C21 23.50(6) . . ?
N3 K1 C14 156.98(8) . 2_677 ?
C22 K1 C12 81.35(9) . 2_677 ?
C22 K1 C11 82.51(9) . 2_677 ?
C22 K1 C10 103.18(8) . 2_677 ?
C22 K1 C13 101.28(9) . 2_677 ?
C22 K1 C21 42.31(7) . . ?
C22 K1 C14 123.56(8) . 2_677 ?
N2 K1 C12 102.54(11) . 2_677 ?
N2 K1 N4 112.15(7) . . ?
N2 K1 C11 118.41(10) . 2_677 ?
N2 K1 N3 107.20(7) . . ?
N2 K1 C10 109.33(8) . 2_677 ?
N2 K1 C22 134.86(7) . . ?
N2 K1 N1 28.69(7) . . ?
N2 K1 C13 78.74(10) . 2_677 ?
N2 K1 C21 124.96(8) . . ?
N2 K1 C14 70.53(9) . 2_677 ?
N1 K1 C12 90.55(11) . 2_677 ?
N1 K1 N4 87.48(7) . . ?
N1 K1 C11 112.96(11) . 2_677 ?
N1 K1 N3 91.88(7) . . ?
N1 K1 C10 116.78(9) . 2_677 ?
N1 K1 C22 107.78(7) . . ?
N1 K1 C13 71.46(10) . 2_677 ?
N1 K1 C21 114.74(7) . . ?
N1 K1 C14 75.57(8) . 2_677 ?
C13 K1 C12 24.22(10) 2_677 2_677 ?
C13 K1 C11 42.06(11) 2_677 2_677 ?
C13 K1 C10 49.00(10) 2_677 2_677 ?
C13 K1 C21 143.57(9) 2_677 . ?
C13 K1 C14 24.17(8) 2_677 2_677 ?
C21 K1 C10 125.13(8) . 2_677 ?
C14 K1 C10 41.58(9) 2_677 2_677 ?
C14 K1 C21 163.36(9) 2_677 . ?
O1 K1 C12 135.79(12) . 2_677 ?
O1 K1 N4 117.19(9) . . ?
O1 K1 C11 113.75(12) . 2_677 ?
O1 K1 N3 92.35(9) . . ?
O1 K1 C10 93.68(10) . 2_677 ?
O1 K1 C22 114.71(9) . . ?
O1 K1 N2 93.82(10) . . ?
O1 K1 N1 119.29(10) . . ?
O1 K1 C13 133.96(10) . 2_677 ?
O1 K1 C21 76.66(9) . . ?
O1 K1 C14 110.59(10) . 2_677 ?
C32 O1 K1 124.1(3) . . ?
C29 O1 K1 127.1(3) . . ?
C29 O1 C32 108.9(4) . . ?
O1 C32 H32A 110.2 . . ?
O1 C32 H32B 110.2 . . ?
O1 C32 C31 107.7(5) . . ?
H32A C32 H32B 108.5 . . ?
C31 C32 H32A 110.2 . . ?
C31 C32 H32B 110.2 . . ?
O1 C29 H29A 110.9 . . ?
O1 C29 H29B 110.9 . . ?
O1 C29 C30 104.0(5) . . ?
H29A C29 H29B 109.0 . . ?
C30 C29 H29A 110.9 . . ?
C30 C29 H29B 110.9 . . ?
C29 C30 H30A 110.6 . . ?
C29 C30 H30B 110.6 . . ?
H30A C30 H30B 108.7 . . ?
C31 C30 C29 105.7(6) . . ?
C31 C30 H30A 110.6 . . ?
C31 C30 H30B 110.6 . . ?
C32 C31 C30 105.8(5) . . ?
C32 C31 H31A 110.6 . . ?
C32 C31 H31B 110.6 . . ?
C30 C31 H31A 110.6 . . ?
C30 C31 H31B 110.6 . . ?
H31A C31 H31B 108.7 . . ?
O2 K2 N4 126.63(10) . 2_666 ?
O2 K2 N4 94.98(9) . . ?
O2 K2 N3 118.06(9) . . ?
O2 K2 N3 99.52(10) . 2_666 ?
O2 K2 C22 77.06(9) . . ?
O2 K2 C6 97.58(10) . 2_666 ?
O2 K2 N1 81.40(9) . 2_666 ?
O2 K2 C1 122.04(10) . 2_666 ?
O2 K2 C21 112.45(9) . . ?
O2 K2 C7 80.90(9) . 2_666 ?
O2 K2 C33 18.56(13) . . ?
N4 K2 N4 87.99(7) 2_666 . ?
N4 K2 N3 83.91(7) 2_666 . ?
N4 K2 N3 28.24(7) 2_666 2_666 ?
N4 K2 C22 110.94(7) 2_666 . ?
N4 K2 C22 23.58(6) . . ?
N4 K2 C6 109.11(8) 2_666 2_666 ?
N4 K2 C6 145.79(7) . 2_666 ?
N4 K2 N1 86.00(7) 2_666 2_666 ?
N4 K2 N1 169.10(7) . 2_666 ?
N4 K2 C1 89.69(8) 2_666 2_666 ?
N4 K2 C1 134.16(8) . 2_666 ?
N4 K2 C21 104.24(7) 2_666 . ?
N4 K2 C21 41.09(7) . . ?
N4 K2 C7 166.75(7) . 2_666 ?
N4 K2 C7 104.61(7) 2_666 2_666 ?
N4 K2 C33 145.09(13) 2_666 . ?
N4 K2 C33 92.72(13) . . ?
N3 K2 N4 26.21(6) . . ?
N3 K2 N4 81.81(6) 2_666 . ?
N3 K2 N3 90.39(7) 2_666 . ?
N3 K2 C22 99.77(7) 2_666 . ?
N3 K2 C22 41.06(7) . . ?
N3 K2 C6 123.84(7) . 2_666 ?
N3 K2 C6 126.77(7) 2_666 2_666 ?
N3 K2 N1 160.38(7) . 2_666 ?
N3 K2 N1 88.63(7) 2_666 2_666 ?
N3 K2 C1 113.75(8) 2_666 2_666 ?
N3 K2 C1 108.11(8) . 2_666 ?
N3 K2 C21 113.99(7) 2_666 . ?
N3 K2 C21 23.63(6) . . ?
N3 K2 C7 111.24(7) 2_666 2_666 ?
N3 K2 C7 149.22(7) . 2_666 ?
N3 K2 C33 110.65(12) . . ?
N3 K2 C33 117.49(13) 2_666 . ?
C22 K2 C7 144.42(7) . 2_666 ?
C22 K2 C33 70.91(12) . . ?
C6 K2 C22 133.19(7) 2_666 . ?
C6 K2 C21 104.89(8) 2_666 . ?
C6 K2 C7 25.38(7) 2_666 2_666 ?
C6 K2 C33 89.35(14) 2_666 . ?
N1 K2 C22 157.88(7) 2_666 . ?
N1 K2 C6 45.11(7) 2_666 2_666 ?
N1 K2 C1 54.97(8) 2_666 2_666 ?
N1 K2 C21 149.64(7) 2_666 . ?
N1 K2 C7 22.78(6) 2_666 2_666 ?
N1 K2 C33 87.04(12) 2_666 . ?
C1 K2 C22 135.61(8) 2_666 . ?
C1 K2 C6 24.68(8) 2_666 2_666 ?
C1 K2 C21 95.99(8) 2_666 . ?
C1 K2 C7 43.80(8) 2_666 2_666 ?
C1 K2 C33 113.66(15) 2_666 . ?
C21 K2 C22 42.00(7) . . ?
C21 K2 C7 129.21(7) . 2_666 ?
C21 K2 C33 98.90(11) . . ?
C7 K2 C33 79.34(13) 2_666 . ?

loop_
_geom_bond_atom_site_label_1
_geom_bond_atom_site_label_2
_geom_bond_distance
_geom_bond_site_symmetry_2
_geom_bond_publ_flag
P2 C22 1.749(3) . ?
P2 C21 1.757(3) . ?
P2 K1 3.7382(12) . ?
P2 K2 3.7335(11) . ?
P1 C8 1.745(3) . ?
P1 C7 1.739(3) . ?
O2 C36 1.399(6) . ?
O2 C33 1.355(5) . ?
O2 K2 2.591(3) . ?
C16 H16 0.9300 . ?
C16 C17 1.356(6) . ?
C16 C15 1.385(5) . ?
C17 H17 0.9300 . ?
C17 C18 1.360(7) . ?
C27 H27 0.9300 . ?
C27 C26 1.359(6) . ?
C27 C28 1.392(5) . ?
C12 H12 0.9300 . ?
C12 C11 1.359(6) . ?
C12 C13 1.380(6) . ?
C12 K1 3.289(4) 2_677 ?
C35 H35A 0.9700 . ?
C35 H35B 0.9700 . ?
C35 C36 1.496(7) . ?
C35 C34 1.451(7) . ?
N4 N3 1.374(3) . ?
N4 C22 1.339(3) . ?
N4 K1 2.968(2) . ?
N4 K2 2.741(2) 2_666 ?
N4 K2 3.030(2) . ?
C11 H11 0.9300 . ?
C11 C10 1.392(5) . ?
C11 K1 3.309(4) 2_677 ?
C4 H4 0.9300 . ?
C4 C5 1.397(5) . ?
C4 C3 1.367(6) . ?
C5 H5 0.9300 . ?
C5 C6 1.381(4) . ?
N3 C21 1.335(3) . ?
N3 K1 3.002(2) . ?
N3 K2 3.029(2) . ?
N3 K2 2.867(2) 2_666 ?
C10 H10 0.9300 . ?
C10 C9 1.392(5) . ?
C10 K1 3.369(4) 2_677 ?
C25 H25 0.9300 . ?
C25 C26 1.352(6) . ?
C25 C24 1.379(5) . ?
C36 H36A 0.9700 . ?
C36 H36B 0.9700 . ?
C19 H19 0.9300 . ?
C19 C18 1.377(6) . ?
C19 C20 1.373(5) . ?
C26 H26 0.9300 . ?
C22 C23 1.479(4) . ?
C22 K1 3.284(3) . ?
C22 K2 3.345(3) . ?
C34 H34A 0.9700 . ?
C34 H34B 0.9700 . ?
C34 C33 1.401(7) . ?
N2 N1 1.356(3) . ?
N2 C8 1.332(4) . ?
N2 K1 2.733(3) . ?
C18 H18 0.9300 . ?
C3 H3 0.9300 . ?
C3 C2 1.355(5) . ?
C23 C28 1.372(4) . ?
C23 C24 1.386(4) . ?
C6 C1 1.390(4) . ?
C6 C7 1.481(4) . ?
C6 K2 3.257(3) 2_666 ?
C2 H2 0.9300 . ?
C2 C1 1.380(5) . ?
C28 H28 0.9300 . ?
C24 H24 0.9300 . ?
C9 C8 1.480(4) . ?
C9 C14 1.389(5) . ?
C9 K1 3.397(3) 2_677 ?
N1 C7 1.337(4) . ?
N1 K1 2.738(3) . ?
N1 K2 3.040(2) 2_666 ?
C1 H1 0.9300 . ?
C1 K2 3.249(3) 2_666 ?
C13 H13 0.9300 . ?
C13 C14 1.385(5) . ?
C13 K1 3.286(3) 2_677 ?
C21 C20 1.476(4) . ?
C21 K1 3.345(3) . ?
C21 K2 3.331(3) . ?
C20 C15 1.381(5) . ?
C15 H15 0.9300 . ?
C7 K2 3.436(3) 2_666 ?
C33 H33A 0.9700 . ?
C33 H33B 0.9700 . ?
C33 K2 3.532(5) . ?
C14 H14 0.9300 . ?
C14 K1 3.329(3) 2_677 ?
K1 C12 3.289(4) 2_677 ?
K1 C11 3.309(4) 2_677 ?
K1 C10 3.369(4) 2_677 ?
K1 C13 3.286(3) 2_677 ?
K1 C14 3.329(3) 2_677 ?
K1 O1 2.596(3) . ?
O1 C32 1.399(5) . ?
O1 C29 1.393(6) . ?
C32 H32A 0.9700 . ?
C32 H32B 0.9700 . ?
C32 C31 1.429(7) . ?
C29 H29A 0.9700 . ?
C29 H29B 0.9700 . ?
C29 C30 1.462(7) . ?
C30 H30A 0.9700 . ?
C30 H30B 0.9700 . ?
C30 C31 1.447(8) . ?
C31 H31A 0.9700 . ?
C31 H31B 0.9700 . ?
K2 N4 2.741(2) 2_666 ?
K2 N3 2.867(2) 2_666 ?
K2 C6 3.257(3) 2_666 ?
K2 N1 3.040(2) 2_666 ?
K2 C1 3.249(3) 2_666 ?
K2 C7 3.436(3) 2_666 ?

loop_
_geom_torsion_atom_site_label_1
_geom_torsion_atom_site_label_2
_geom_torsion_atom_site_label_3
_geom_torsion_atom_site_label_4
_geom_torsion
_geom_torsion_site_symmetry_1
_geom_torsion_site_symmetry_2
_geom_torsion_site_symmetry_3
_geom_torsion_site_symmetry_4
_geom_torsion_publ_flag
P2 C22 C23 C28 -166.0(3) . . . . ?
P2 C22 C23 C24 14.7(4) . . . . ?
P2 C21 C20 C19 -4.2(4) . . . . ?
P2 C21 C20 C15 174.8(3) . . . . ?
C16 C17 C18 C19 0.9(7) . . . . ?
C17 C16 C15 C20 -0.1(6) . . . . ?
C12 C11 C10 C9 0.6(6) . . . . ?
C12 C11 C10 K1 68.7(4) . . . 2_677 ?
C12 C13 C14 C9 0.2(5) . . . . ?
C12 C13 C14 K1 -69.7(3) . . . 2_677 ?
C35 C34 C33 O2 16.4(8) . . . . ?
C35 C34 C33 K2 -5.9(11) . . . . ?
N4 N3 C21 P2 -0.2(3) . . . . ?
N4 N3 C21 C20 179.8(2) . . . . ?
N4 N3 C21 K1 -75.30(18) . . . . ?
N4 N3 C21 K2 76.28(19) . . . . ?
N4 C22 C23 C28 13.0(4) . . . . ?
N4 C22 C23 C24 -166.3(3) . . . . ?
C11 C12 C13 C14 1.0(6) . . . . ?
C11 C12 C13 K1 -69.6(4) . . . 2_677 ?
C11 C10 C9 C8 179.8(3) . . . . ?
C11 C10 C9 C14 0.5(5) . . . . ?
C11 C10 C9 K1 66.1(3) . . . 2_677 ?
C4 C5 C6 C1 0.9(5) . . . . ?
C4 C5 C6 C7 -177.8(3) . . . . ?
C4 C5 C6 K2 86.9(3) . . . 2_666 ?
C4 C3 C2 C1 1.8(6) . . . . ?
C5 C4 C3 C2 -1.1(6) . . . . ?
C5 C6 C1 C2 -0.2(5) . . . . ?
C5 C6 C1 K2 106.3(3) . . . 2_666 ?
C5 C6 C7 P1 32.7(4) . . . . ?
C5 C6 C7 N1 -150.1(3) . . . . ?
C5 C6 C7 K2 -110.0(3) . . . 2_666 ?
N3 N4 C22 P2 -0.7(3) . . . . ?
N3 N4 C22 C23 -179.8(2) . . . . ?
N3 N4 C22 K1 77.62(18) . . . . ?
N3 N4 C22 K2 -76.39(18) . . . . ?
N3 C21 C20 C19 175.8(3) . . . . ?
N3 C21 C20 C15 -5.2(4) . . . . ?
C10 C9 C8 P1 -12.7(4) . . . . ?
C10 C9 C8 N2 168.2(3) . . . . ?
C10 C9 C14 C13 -0.9(5) . . . . ?
C10 C9 C14 K1 66.5(3) . . . 2_677 ?
C36 O2 C33 C34 0.4(8) . . . . ?
C36 O2 C33 K2 158.7(6) . . . . ?
C36 C35 C34 C33 -25.3(8) . . . . ?
C19 C20 C15 C16 0.1(5) . . . . ?
C26 C27 C28 C23 0.1(6) . . . . ?
C26 C25 C24 C23 -1.1(6) . . . . ?
C22 P2 C21 N3 -0.1(2) . . . . ?
C22 P2 C21 C20 179.9(3) . . . . ?
C22 P2 C21 K1 59.91(10) . . . . ?
C22 P2 C21 K2 -62.30(10) . . . . ?
C22 N4 N3 C21 0.6(3) . . . . ?
C22 N4 N3 K1 -86.4(2) . . . . ?
C22 N4 N3 K2 -179.6(2) . . . 2_666 ?
C22 N4 N3 K2 86.2(2) . . . . ?
C22 C23 C28 C27 179.7(3) . . . . ?
C22 C23 C24 C25 -179.2(3) . . . . ?
C34 C35 C36 O2 25.5(7) . . . . ?
N2 N1 C7 P1 0.4(3) . . . . ?
N2 N1 C7 C6 -177.1(2) . . . . ?
N2 N1 C7 K2 139.3(2) . . . 2_666 ?
C18 C19 C20 C21 179.4(3) . . . . ?
C18 C19 C20 C15 0.5(5) . . . . ?
C3 C4 C5 C6 -0.3(6) . . . . ?
C3 C2 C1 C6 -1.1(5) . . . . ?
C3 C2 C1 K2 -89.1(4) . . . 2_666 ?
C28 C27 C26 C25 0.2(7) . . . . ?
C28 C23 C24 C25 1.4(5) . . . . ?
C24 C25 C26 C27 0.3(7) . . . . ?
C24 C23 C28 C27 -0.9(5) . . . . ?
N1 N2 C8 P1 -0.3(3) . . . . ?
N1 N2 C8 C9 178.9(2) . . . . ?
C8 P1 C7 C6 176.8(3) . . . . ?
C8 P1 C7 N1 -0.5(2) . . . . ?
C8 P1 C7 K2 -75.6(2) . . . 2_666 ?
C8 N2 N1 C7 0.0(4) . . . . ?
C8 N2 N1 K1 -163.6(2) . . . . ?
C8 N2 N1 K2 120.0(2) . . . 2_666 ?
C8 C9 C14 C13 179.8(3) . . . . ?
C8 C9 C14 K1 -112.8(3) . . . 2_677 ?
C1 C6 C7 P1 -145.9(3) . . . . ?
C1 C6 C7 N1 31.3(4) . . . . ?
C1 C6 C7 K2 71.4(3) . . . 2_666 ?
C13 C12 C11 C10 -1.4(6) . . . . ?
C13 C12 C11 K1 68.9(3) . . . 2_677 ?
C21 P2 C22 N4 0.5(2) . . . . ?
C21 P2 C22 C23 179.5(3) . . . . ?
C21 P2 C22 K1 -61.78(10) . . . . ?
C21 P2 C22 K2 61.84(10) . . . . ?
C21 C20 C15 C16 -178.9(3) . . . . ?
C20 C19 C18 C17 -1.0(7) . . . . ?
C15 C16 C17 C18 -0.4(7) . . . . ?
C7 P1 C8 N2 0.5(2) . . . . ?
C7 P1 C8 C9 -178.7(3) . . . . ?
C7 C6 C1 C2 178.5(3) . . . . ?
C7 C6 C1 K2 -75.1(2) . . . 2_666 ?
C33 O2 C36 C35 -16.5(7) . . . . ?
C14 C9 C8 P1 166.6(2) . . . . ?
C14 C9 C8 N2 -12.5(4) . . . . ?
K1 P2 C22 N4 62.25(18) . . . . ?
K1 P2 C22 C23 -118.7(3) . . . . ?
K1 P2 C22 K2 123.62(9) . . . . ?
K1 P2 C21 N3 -60.06(19) . . . . ?
K1 P2 C21 C20 119.9(3) . . . . ?
K1 P2 C21 K2 -122.22(9) . . . . ?
K1 C12 C11 C10 -70.3(4) 2_677 . . . ?
K1 C12 C13 C14 70.6(3) 2_677 . . . ?
K1 N4 N3 C21 87.0(2) . . . . ?
K1 N4 N3 K2 -93.19(5) . . . 2_666 ?
K1 N4 N3 K2 172.60(6) . . . . ?
K1 N4 C22 P2 -78.30(17) . . . . ?
K1 N4 C22 C23 102.6(2) . . . . ?
K1 N4 C22 K2 -154.01(10) . . . . ?
K1 C11 C10 C9 -68.1(3) 2_677 . . . ?
K1 N3 C21 P2 75.10(17) . . . . ?
K1 N3 C21 C20 -104.9(2) . . . . ?
K1 N3 C21 K2 151.57(10) . . . . ?
K1 C10 C9 C8 113.7(3) 2_677 . . . ?
K1 C10 C9 C14 -65.6(3) 2_677 . . . ?
K1 C22 C23 C28 84.9(3) . . . . ?
K1 C22 C23 C24 -94.4(3) . . . . ?
K1 N2 N1 C7 163.5(2) . . . . ?
K1 N2 N1 K2 -76.44(19) . . . 2_666 ?
K1 N2 C8 P1 -116.2(6) . . . . ?
K1 N2 C8 C9 63.1(8) . . . . ?
K1 C9 C8 P1 77.9(3) 2_677 . . . ?
K1 C9 C8 N2 -101.2(3) 2_677 . . . ?
K1 C9 C14 C13 -67.4(3) 2_677 . . . ?
K1 N1 C7 P1 114.1(6) . . . . ?
K1 N1 C7 C6 -63.5(7) . . . . ?
K1 N1 C7 K2 -107.0(7) . . . 2_666 ?
K1 C13 C14 C9 69.9(3) 2_677 . . . ?
K1 C21 C20 C19 103.5(3) . . . . ?
K1 C21 C20 C15 -77.6(3) . . . . ?
K1 O1 C32 C31 -162.8(4) . . . . ?
K1 O1 C29 C30 152.7(4) . . . . ?
O1 C32 C31 C30 0.6(8) . . . . ?
O1 C29 C30 C31 27.0(8) . . . . ?
C32 O1 C29 C30 -27.3(6) . . . . ?
C29 O1 C32 C31 17.1(7) . . . . ?
C29 C30 C31 C32 -16.9(9) . . . . ?
K2 P2 C22 N4 -61.37(18) . . . . ?
K2 P2 C22 C23 117.7(3) . . . . ?
K2 P2 C22 K1 -123.62(9) . . . . ?
K2 P2 C21 N3 62.16(18) . . . . ?
K2 P2 C21 C20 -117.8(3) . . . . ?
K2 P2 C21 K1 122.22(9) . . . . ?
K2 O2 C36 C35 142.5(4) . . . . ?
K2 O2 C33 C34 -158.3(4) . . . . ?
K2 N4 N3 C21 -179.8(2) 2_666 . . . ?
K2 N4 N3 C21 -85.6(2) . . . . ?
K2 N4 N3 K1 93.19(5) 2_666 . . . ?
K2 N4 N3 K1 -172.60(6) . . . . ?
K2 N4 N3 K2 94.21(5) . . . 2_666 ?
K2 N4 N3 K2 -94.21(5) 2_666 . . . ?
K2 N4 C22 P2 75.71(17) . . . . ?
K2 N4 C22 P2 -179.1(7) 2_666 . . . ?
K2 N4 C22 C23 1.8(9) 2_666 . . . ?
K2 N4 C22 C23 -103.4(2) . . . . ?
K2 N4 C22 K1 154.01(10) . . . . ?
K2 N4 C22 K1 -100.8(8) 2_666 . . . ?
K2 N4 C22 K2 105.2(8) 2_666 . . . ?
K2 N3 C21 P2 -76.47(17) . . . . ?
K2 N3 C21 C20 103.5(2) . . . . ?
K2 N3 C21 K1 -151.57(10) . . . . ?
K2 C22 C23 C28 -59.5(3) . . . . ?
K2 C22 C23 C24 121.2(3) . . . . ?
K2 C6 C1 C2 -106.5(3) 2_666 . . . ?
K2 C6 C7 P1 142.7(2) 2_666 . . . ?
K2 C6 C7 N1 -40.1(2) 2_666 . . . ?
K2 N1 C7 P1 -138.89(16) 2_666 . . . ?
K2 N1 C7 C6 43.6(3) 2_666 . . . ?
K2 C21 C20 C19 -110.6(3) . . . . ?
K2 C21 C20 C15 68.3(3) . . . . ?
